data_4349954
loop_
_publ_author_name
'Lin, Jing-Xiang'
'Chen, Yu-Xi'
'Zhao, Dan'
'Chen, Yu'
'Lu, Xiu-Qiang'
'L\"u, Jian'
'Cao, Rong'

_publ_section_title
;
 Controlled nitrite anion encapsulation and release in the molecular
 cavity of decamethylcucurbit[5]uril: solution and solid state studies
;
_journal_issue 1
_journal_name_full 'Inorganic Chemistry Frontiers'
_journal_page_first 303
_journal_paper_doi 10.1039/C8QI01168K
_journal_volume 6
_journal_year 2019
_chemical_absolute_configuration unk
_chemical_formula_moiety 'C36 H36 N24 Na2 O22, 3(O), 2(N O2)'
_chemical_formula_sum 'C36 H36 N26 Na2 O29'
_chemical_formula_weight 1342.82
_space_group_crystal_system orthorhombic
_space_group_IT_number 33
_space_group_name_Hall 'P 2c -2n'
_space_group_name_H-M_alt 'P n a 21'
_symmetry_Int_Tables_number 33
_audit_creation_date 2018-05-14
_audit_creation_method
;
Olex2 1.2
(compiled 2017.03.28 svn.r3405 for OlexSys, GUI svn.r1)
;
_audit_update_record
;
2018-05-24 deposited with the CCDC.
2018-11-22 downloaded from the CCDC.
;
_cell_angle_alpha 90
_cell_angle_beta 90
_cell_angle_gamma 90
_cell_formula_units_Z 4
_cell_length_a 31.578(5)
_cell_length_b 14.455(2)
_cell_length_c 12.0570(17)
_cell_measurement_reflns_used 9926
_cell_measurement_temperature 100.0
_cell_measurement_theta_max 68.08
_cell_measurement_theta_min 4.14
_cell_volume 5503.5(14)
_computing_molecular_graphics 'Olex2 (Dolomanov et al., 2009)'
_computing_publication_material 'Olex2 (Dolomanov et al., 2009)'
_computing_structure_refinement 'olex2.refine (Bourhis et al., 2015)'
_diffrn_ambient_temperature 100.0
_diffrn_measured_fraction_theta_full 0.9084
_diffrn_measured_fraction_theta_max 0.9084
_diffrn_measurement_device_type 'Bruker APEX-II CCD'
_diffrn_measurement_method '\f and \w scans'
_diffrn_radiation_type 'Cu K\a'
_diffrn_radiation_wavelength 1.54184
_diffrn_reflns_av_R_equivalents 0.0562
_diffrn_reflns_av_unetI/netI 0.0593
_diffrn_reflns_limit_h_max 38
_diffrn_reflns_limit_h_min -35
_diffrn_reflns_limit_k_max 17
_diffrn_reflns_limit_k_min -17
_diffrn_reflns_limit_l_max 14
_diffrn_reflns_limit_l_min -14
_diffrn_reflns_number 29673
_diffrn_reflns_theta_full 68.3741
_diffrn_reflns_theta_max 68.37
_diffrn_reflns_theta_min 2.80
_exptl_absorpt_coefficient_mu 1.370
_exptl_crystal_colour 'clear colourless'
_exptl_crystal_colour_lustre clear
_exptl_crystal_colour_primary colourless
_exptl_crystal_density_diffrn 1.6205
_exptl_crystal_description block
_exptl_crystal_F_000 2764.5317
_refine_diff_density_max 1.5052
_refine_diff_density_min -0.7556
_refine_diff_density_rms 0.1374
_refine_ls_abs_structure_details 'Flack, H. D. (1983). Acta Cryst. A39, 876-881.'
_refine_ls_abs_structure_Flack 0.3(3)
_refine_ls_d_res_high 0.8293
_refine_ls_d_res_low 15.7890
_refine_ls_goodness_of_fit_ref 1.0458
_refine_ls_hydrogen_treatment constr
_refine_ls_matrix_type full
_refine_ls_number_constraints 60
_refine_ls_number_parameters 791
_refine_ls_number_reflns 9189
_refine_ls_number_restraints 1
_refine_ls_restrained_S_all 1.0458
_refine_ls_R_factor_all 0.1169
_refine_ls_R_factor_gt 0.1126
_refine_ls_shift/su_max 0.0000
_refine_ls_shift/su_mean 0.0000
_refine_ls_structure_factor_coef Fsqd
_refine_ls_weighting_details 'w=1/[\s^2^(Fo^2^)+(0.1534P)^2^+36.6391P] where P=(Fo^2^+2Fc^2^)/3'
_refine_ls_weighting_scheme calc
_refine_ls_wR_factor_gt 0.3141
_refine_ls_wR_factor_ref 0.3177
_reflns_Friedel_coverage 0.875
_reflns_limit_h_max 38
_reflns_limit_h_min -37
_reflns_limit_k_max 17
_reflns_limit_k_min -17
_reflns_limit_l_max 14
_reflns_limit_l_min -14
_reflns_number_gt 8615
_reflns_number_total 9189
_reflns_threshold_expression I>=2u(I)
_cod_data_source_file c8qi01168k2.cif
_cod_data_source_block cu_Q6NaNo2_0m_a
_cod_original_cell_volume 5503.5(13)
_cod_original_sg_symbol_Hall ' P 2c -2n'
_cod_database_code 4349954
_olex2_refinement_description
;
1. Fixed Uiso
 At 1.2 times of:
  All C(H) groups, All C(H,H) groups
2. Others
 Fixed Sof: Na2(0.7) Na0a(0.3) Na7(0.8) Na3(0.2)
3.a Ternary CH refined with riding coordinates:
 C011(H011), C014(H014), C01G(H01G), C01H(H01H), C01T(H01T), C01U(H01U),
 C01X(H01X), C021(H021), C023(H023), C02A(H02g), C02F(H02j), C02J(H02o)
3.b Secondary CH2 refined with riding coordinates:
 C01K(H01a,H01b), C01M(H01c,H01d), C01Q(H01e,H01f), C01R(H01i,H01j), C01Y(H01k,
 H01l), C01Z(H01m,H01n), C024(H02a,H02b), C027(H02c,H02d), C028(H02e,H02f),
 C02D(H02h,H02i), C02H(H02k,H02l), C02I(H02m,H02n)
;
_olex2_submission_special_instructions 'No special instructions were received'

loop_
_space_group_symop_id
_space_group_symop_operation_xyz
1 x,y,z
2 -x,-y,z+1/2
3 -x+1/2,y+1/2,z+1/2
4 x+1/2,-y+1/2,z

loop_
_atom_site_label
_atom_site_type_symbol
_atom_site_fract_x
_atom_site_fract_y
_atom_site_fract_z
_atom_site_U_iso_or_equiv
_atom_site_adp_type
_atom_site_occupancy
_atom_site_refinement_flags_posn
O002 O 0.74578(18) 0.1167(4) 0.4740(4) 0.0310(13) Uani 1.000000 .
O003 O 0.74783(17) 0.3593(4) 0.4718(4) 0.0294(13) Uani 1.000000 .
O004 O 0.67276(15) 0.1239(4) 0.0116(5) 0.0242(11) Uani 1.000000 .
O005 O 0.67583(16) 0.3516(4) 0.0022(5) 0.0264(12) Uani 1.000000 .
O007 O 0.66576(16) 0.4786(4) 0.5601(4) 0.0268(12) Uani 1.000000 .
N008 N 0.51428(19) 0.3363(4) 0.5689(5) 0.0199(13) Uani 1.000000 .
N009 N 0.51320(19) 0.1675(4) 0.5708(5) 0.0198(13) Uani 1.000000 .
O00A O 0.58547(17) 0.0065(4) 0.1096(5) 0.0271(12) Uani 1.000000 .
N00B N 0.7636(2) 0.3188(5) 0.2902(5) 0.0281(15) Uani 1.000000 .
N00C N 0.5794(2) 0.5575(5) 0.2749(6) 0.0299(15) Uani 1.000000 .
O00D O 0.66206(17) 0.0079(4) 0.5655(5) 0.0348(14) Uani 1.000000 .
N00E N 0.5192(2) 0.0358(5) 0.3480(5) 0.0261(15) Uani 1.000000 .
N00F N 0.5207(2) 0.4699(5) 0.3451(5) 0.0247(14) Uani 1.000000 .
N00G N 0.5742(2) -0.0652(5) 0.2800(5) 0.0256(14) Uani 1.000000 .
O00H O 0.57553(17) 0.1321(4) 0.6647(4) 0.0292(13) Uani 1.000000 .
O00I O 0.57852(16) 0.3625(4) 0.6561(4) 0.0258(12) Uani 1.000000 .
N00J N 0.54906(19) 0.4658(4) 0.5331(5) 0.0215(13) Uani 1.000000 .
O00K O 0.58717(19) 0.4797(5) 0.1082(5) 0.0400(15) Uani 1.000000 .
N00L N 0.64046(19) -0.0535(4) 0.2142(5) 0.0196(13) Uani 1.000000 .
N00M N 0.7633(2) 0.1512(4) 0.2939(5) 0.0239(14) Uani 1.000000 .
N00N N 0.6444(2) 0.5334(5) 0.2087(5) 0.0253(14) Uani 1.000000 .
N00O N 0.5453(2) 0.0353(5) 0.5389(5) 0.0255(14) Uani 1.000000 .
N00P N 0.73533(19) 0.1511(4) 0.1038(5) 0.0238(14) Uani 1.000000 .
N00Q N 0.7046(2) 0.4514(5) 0.1317(6) 0.0267(15) Uani 1.000000 .
N00S N 0.70273(19) 0.0190(5) 0.1367(5) 0.0236(14) Uani 1.000000 .
N00T N 0.6109(2) 0.5412(4) 0.4573(5) 0.0245(14) Uani 1.000000 .
N00U N 0.73672(18) 0.3172(4) 0.1000(5) 0.0217(13) Uani 1.000000 .
N00V N 0.6760(2) 0.5504(4) 0.3925(5) 0.0227(13) Uani 1.000000 .
O00W O 0.50450(18) 0.1328(5) 0.2024(5) 0.0356(15) Uani 1.000000 .
N00X N 0.6054(2) -0.0479(4) 0.4638(5) 0.0245(14) Uani 1.000000 .
C00Y C 0.7001(2) 0.1003(5) 0.0789(6) 0.0210(15) Uani 1.000000 .
O00Z O 0.3765(3) 0.4006(5) 0.3230(8) 0.061(2) Uani 1.000000 .
O010 O 0.8840(3) 0.2536(6) 0.1804(8) 0.070(3) Uani 1.000000 .
C011 C 0.7385(2) 0.0141(6) 0.2105(6) 0.0257(16) Uani 1.000000 .
H011 H 0.7565(2) -0.0410(6) 0.1931(6) 0.031(2) Uiso 1.000000 R
N012 N 0.48576(18) 0.1710(5) 0.3820(5) 0.0257(15) Uani 1.000000 .
N013 N 0.67038(19) -0.0668(4) 0.4003(5) 0.0226(13) Uani 1.000000 .
C014 C 0.7413(2) 0.4547(5) 0.2038(6) 0.0240(16) Uani 1.000000 .
H014 H 0.7601(2) 0.5077(5) 0.1837(6) 0.0288(19) Uiso 1.000000 R
N015 N 0.7332(2) 0.4535(5) 0.3197(5) 0.0250(14) Uani 1.000000 .
C016 C 0.7024(2) 0.3701(5) 0.0720(6) 0.0219(15) Uani 1.000000 .
O019 O 0.5031(2) 0.3737(5) 0.1992(5) 0.0423(17) Uani 1.000000 .
C01A C 0.5031(2) 0.1162(6) 0.2995(6) 0.0212(16) Uani 1.000000 .
N01B N 0.48605(19) 0.3365(5) 0.3803(5) 0.0287(15) Uani 1.000000 .
C01D C 0.5033(2) 0.3892(6) 0.2971(6) 0.0231(16) Uani 1.000000 .
O01E O 0.3722(3) 0.1176(5) 0.3540(7) 0.0558(19) Uani 1.000000 .
C01G C 0.4879(2) 0.3797(5) 0.4881(6) 0.0214(15) Uani 1.000000 .
H01G H 0.4588(2) 0.3899(5) 0.5182(6) 0.0257(18) Uiso 1.000000 R
C01H C 0.4860(2) 0.1272(5) 0.4895(6) 0.0188(15) Uani 1.000000 .
H01H H 0.4566(2) 0.1198(5) 0.5188(6) 0.0225(17) Uiso 1.000000 R
C01I C 0.5986(2) -0.0323(5) 0.1907(7) 0.0240(16) Uani 1.000000 .
C01K C 0.5735(2) -0.0423(5) 0.5531(6) 0.0240(16) Uani 1.000000 .
H01a H 0.5881(2) -0.0367(5) 0.6254(6) 0.0288(19) Uiso 1.000000 R
H01b H 0.5567(2) -0.1002(5) 0.5541(6) 0.0288(19) Uiso 1.000000 R
C01M C 0.5045(2) 0.2537(4) 0.6292(7) 0.0189(16) Uani 1.000000 .
H01c H 0.5209(2) 0.2539(4) 0.6992(7) 0.0227(19) Uiso 1.000000 R
H01d H 0.4741(2) 0.2550(4) 0.6491(7) 0.0227(19) Uiso 1.000000 R
O01N O 0.3645(2) 0.2708(6) 0.4894(6) 0.0503(18) Uani 1.000000 .
N01O N 0.7304(2) 0.0197(5) 0.3243(6) 0.0256(14) Uani 1.000000 .
C01Q C 0.5787(3) 0.5403(6) 0.5473(7) 0.0276(17) Uani 1.000000 .
H01e H 0.5633(3) 0.5999(6) 0.5476(7) 0.033(2) Uiso 1.000000 R
H01f H 0.5931(3) 0.5336(6) 0.6198(7) 0.033(2) Uiso 1.000000 R
C01R C 0.7161(2) -0.0589(6) 0.3914(6) 0.0255(17) Uani 1.000000 .
H01i H 0.7282(2) -0.0528(6) 0.4669(6) 0.031(2) Uiso 1.000000 R
H01j H 0.7274(2) -0.1166(6) 0.3586(6) 0.031(2) Uiso 1.000000 R
C01S C 0.7477(2) 0.3773(6) 0.3693(7) 0.0290(18) Uani 1.000000 .
C01T C 0.6444(2) -0.1078(5) 0.3148(6) 0.0232(16) Uani 1.000000 .
H01T H 0.6537(2) -0.1725(5) 0.2981(6) 0.0278(19) Uiso 1.000000 R
C01U C 0.6503(3) 0.5919(5) 0.3060(6) 0.0230(16) Uani 1.000000 .
H01U H 0.6612(3) 0.6544(5) 0.2850(6) 0.0276(19) Uiso 1.000000 R
C01W C 0.6519(2) 0.5186(5) 0.4757(6) 0.0217(15) Uani 1.000000 .
C01X C 0.7626(2) 0.1049(5) 0.1850(6) 0.0222(15) Uani 1.000000 .
H01X H 0.7917(2) 0.0932(5) 0.1555(6) 0.0266(18) Uiso 1.000000 R
C01Y C 0.6705(2) -0.0540(5) 0.1284(6) 0.0207(15) Uani 1.000000 .
H01k H 0.6849(2) -0.1148(5) 0.1279(6) 0.0249(18) Uiso 1.000000 R
H01l H 0.6555(2) -0.0472(5) 0.0567(6) 0.0249(18) Uiso 1.000000 R
C01Z C 0.7870(3) 0.2334(6) 0.3144(8) 0.0316(19) Uani 1.000000 .
H01m H 0.8130(3) 0.2321(6) 0.2686(8) 0.038(2) Uiso 1.000000 R
H01n H 0.7958(3) 0.2341(6) 0.3932(8) 0.038(2) Uiso 1.000000 R
C020 C 0.5500(2) 0.3852(5) 0.5910(6) 0.0178(14) Uani 1.000000 .
C021 C 0.6051(3) 0.5984(6) 0.3585(6) 0.0286(17) Uani 1.000000 .
H021 H 0.5965(3) 0.6633(6) 0.3763(6) 0.034(2) Uiso 1.000000 R
C022 C 0.6021(3) 0.5175(6) 0.1871(7) 0.0288(18) Uani 1.000000 .
C023 C 0.5988(2) -0.1061(5) 0.3653(6) 0.0244(16) Uani 1.000000 .
H023 H 0.5886(2) -0.1694(5) 0.3851(6) 0.0292(19) Uiso 1.000000 R
C024 C 0.7207(2) 0.5347(6) 0.3855(7) 0.0308(19) Uani 1.000000 .
H02a H 0.7341(2) 0.5903(6) 0.3528(7) 0.037(2) Uiso 1.000000 R
H02b H 0.7319(2) 0.5274(6) 0.4616(7) 0.037(2) Uiso 1.000000 R
C025 C 0.6469(2) -0.0317(5) 0.4817(6) 0.0237(16) Uani 1.000000 .
C026 C 0.5475(2) 0.1149(5) 0.5967(6) 0.0189(15) Uani 1.000000 .
C027 C 0.7481(3) 0.2318(5) 0.0431(7) 0.0248(17) Uani 1.000000 .
H02c H 0.7792(3) 0.2301(5) 0.0320(7) 0.030(2) Uiso 1.000000 R
H02d H 0.7346(3) 0.2309(5) -0.0309(7) 0.030(2) Uiso 1.000000 R
C028 C 0.5292(2) -0.0434(5) 0.2858(7) 0.0243(16) Uani 1.000000 .
H02e H 0.5141(2) -0.0970(5) 0.3183(7) 0.029(2) Uiso 1.000000 R
H02f H 0.5184(2) -0.0348(5) 0.2094(7) 0.029(2) Uiso 1.000000 R
C029 C 0.7462(2) 0.0963(5) 0.3725(7) 0.0237(16) Uani 1.000000 .
C02A C 0.7639(2) 0.3614(6) 0.1833(7) 0.0284(18) Uani 1.000000 .
H02g H 0.7934(2) 0.3705(6) 0.1552(7) 0.034(2) Uiso 1.000000 R
O02B O 0.3960(3) 0.2333(6) 0.6308(8) 0.069(3) Uani 1.000000 .
O02C O 0.8538(3) 0.2285(8) 0.0302(9) 0.094(4) Uani 1.000000 .
C02D C 0.5331(3) 0.5468(5) 0.2822(7) 0.0294(18) Uani 1.000000 .
H02h H 0.5208(3) 0.6033(5) 0.3157(7) 0.035(2) Uiso 1.000000 R
H02i H 0.5214(3) 0.5406(5) 0.2064(7) 0.035(2) Uiso 1.000000 R
N02E N 0.3835(3) 0.2914(7) 0.5859(10) 0.068(3) Uani 1.000000 .
C02F C 0.5075(2) 0.0294(5) 0.4671(6) 0.0196(15) Uani 1.000000 .
H02j H 0.4887(2) -0.0243(5) 0.4847(6) 0.0235(18) Uiso 1.000000 R
C02H C 0.4631(2) 0.2533(5) 0.3557(7) 0.0252(18) Uani 1.000000 .
H02k H 0.4560(2) 0.2527(5) 0.2757(7) 0.030(2) Uiso 1.000000 R
H02l H 0.4362(2) 0.2538(5) 0.3977(7) 0.030(2) Uiso 1.000000 R
C02I C 0.6740(3) 0.5273(6) 0.1212(7) 0.0297(18) Uani 1.000000 .
H02m H 0.6584(3) 0.5197(6) 0.0506(7) 0.036(2) Uiso 1.000000 R
H02n H 0.6898(3) 0.5864(6) 0.1169(7) 0.036(2) Uiso 1.000000 R
C02J C 0.5106(2) 0.4752(5) 0.4650(6) 0.0236(16) Uani 1.000000 .
H02o H 0.4930(2) 0.5301(5) 0.4852(6) 0.0283(19) Uiso 1.000000 R
N02K N 0.8698(4) 0.2653(10) 0.0957(8) 0.090(4) Uani 1.000000 .
Na2 Na 0.65284(13) 0.3434(3) 0.6629(3) 0.0290(9) Uani 0.700000 .
O5 O 0.7361(3) -0.2562(6) 0.2012(8) 0.066(3) Uani 1.000000 .
Na0a Na 0.6543(4) 0.1341(8) 0.6702(7) 0.042(3) Uiso 0.300000 .
O1 O 0.6753(2) 0.4435(5) 0.7964(6) 0.0465(16) Uiso 1.000000 .
O2 O 0.5775(2) 0.0385(5) -0.1318(6) 0.0450(16) Uiso 1.000000 .
O3 O 0.5744(2) 0.4392(5) -0.1145(6) 0.0502(18) Uiso 1.000000 .
O4 O 0.6759(2) 0.0472(5) 0.7837(6) 0.0553(19) Uiso 1.000000 .
O0aa O 0.6798(3) 0.2397(5) 0.8003(7) 0.056(2) Uiso 1.000000 .
O6 O 0.5702(3) 0.2503(6) -0.1242(10) 0.080(3) Uiso 1.000000 .
Na7 Na 0.59863(14) 0.1431(3) 0.0056(4) 0.0413(10) Uiso 0.800000 .
O8 O 0.6693(3) 0.2273(6) 0.5321(8) 0.072(2) Uiso 1.000000 .
O9 O 0.5777(2) 0.2497(4) 0.1445(6) 0.0474(18) Uiso 1.000000 .
O2aa O 0.4864(3) 0.2546(5) -0.0373(8) 0.056(2) Uiso 1.000000 .
Na3 Na 0.5539(5) 0.3522(13) 0.0531(9) 0.042(4) Uiso 0.200000 .
O1aa O 0.6182(3) 0.2489(6) -0.0216(9) 0.086(3) Uiso 1.000000 .

loop_
_atom_site_aniso_label
_atom_site_aniso_U_11
_atom_site_aniso_U_22
_atom_site_aniso_U_33
_atom_site_aniso_U_12
_atom_site_aniso_U_13
_atom_site_aniso_U_23
O002 0.035(3) 0.046(4) 0.012(3) 0.006(3) -0.007(2) 0.001(2)
O003 0.029(3) 0.046(3) 0.013(3) -0.008(3) -0.003(2) 0.003(2)
O004 0.021(2) 0.026(3) 0.026(3) 0.005(2) -0.003(2) 0.003(2)
O005 0.031(3) 0.025(3) 0.023(3) -0.004(2) -0.007(2) -0.001(2)
O007 0.030(3) 0.031(3) 0.019(3) 0.007(2) -0.007(2) 0.003(2)
N008 0.027(3) 0.015(3) 0.018(3) -0.001(2) -0.003(2) 0.002(2)
N009 0.026(3) 0.017(3) 0.017(3) -0.004(2) -0.004(2) -0.002(2)
O00A 0.033(3) 0.028(3) 0.020(3) -0.003(2) -0.002(2) 0.011(2)
N00B 0.033(3) 0.034(4) 0.017(3) -0.002(3) -0.007(3) 0.005(3)
N00C 0.032(3) 0.037(4) 0.021(3) 0.001(3) -0.005(3) 0.002(3)
O00D 0.031(3) 0.050(4) 0.023(3) 0.003(3) -0.011(2) -0.009(3)
N00E 0.028(3) 0.040(4) 0.011(3) -0.011(3) -0.004(2) -0.001(3)
N00F 0.029(3) 0.033(4) 0.012(3) 0.009(3) -0.002(2) 0.002(2)
N00G 0.029(3) 0.031(4) 0.016(3) -0.005(3) 0.000(3) 0.000(3)
O00H 0.032(3) 0.040(3) 0.016(3) -0.007(2) -0.008(2) 0.004(2)
O00I 0.029(3) 0.027(3) 0.021(3) 0.002(2) -0.005(2) 0.002(2)
N00J 0.025(3) 0.018(3) 0.022(3) 0.007(3) -0.001(2) 0.002(2)
O00K 0.036(3) 0.059(4) 0.024(3) 0.009(3) -0.002(3) -0.015(3)
N00L 0.024(3) 0.019(3) 0.015(3) 0.001(2) -0.001(2) 0.000(2)
N00M 0.029(3) 0.026(3) 0.017(3) -0.004(3) -0.007(3) -0.007(3)
N00N 0.032(3) 0.031(4) 0.013(3) 0.000(3) -0.000(2) 0.005(3)
N00O 0.028(3) 0.030(4) 0.019(3) -0.006(3) -0.004(3) 0.001(3)
N00P 0.019(3) 0.028(3) 0.025(3) -0.006(3) 0.002(2) 0.002(3)
N00Q 0.024(3) 0.033(4) 0.023(3) 0.009(3) -0.003(2) -0.003(3)
N00S 0.023(3) 0.025(3) 0.022(3) 0.004(3) -0.006(2) 0.001(3)
N00T 0.031(3) 0.018(3) 0.024(3) 0.001(3) -0.004(3) 0.005(2)
N00U 0.020(3) 0.020(3) 0.025(3) -0.007(3) -0.001(2) 0.000(3)
N00V 0.030(3) 0.017(3) 0.021(3) -0.002(3) -0.005(3) -0.000(2)
O00W 0.030(3) 0.052(4) 0.025(3) 0.006(3) -0.004(2) -0.005(3)
N00X 0.032(3) 0.020(3) 0.021(3) 0.000(3) -0.001(3) -0.005(2)
C00Y 0.021(3) 0.023(4) 0.019(3) 0.005(3) -0.002(3) -0.007(3)
O00Z 0.054(4) 0.034(3) 0.094(6) -0.009(4) -0.009(4) -0.002(4)
O010 0.049(4) 0.100(8) 0.060(6) 0.001(4) -0.015(5) 0.014(4)
C011 0.021(3) 0.029(4) 0.026(4) 0.008(3) -0.003(3) -0.002(3)
N012 0.017(3) 0.035(4) 0.025(3) 0.007(3) -0.001(3) -0.011(3)
N013 0.027(3) 0.018(3) 0.023(3) 0.008(3) -0.003(3) 0.000(3)
C014 0.027(3) 0.017(4) 0.028(4) -0.017(3) -0.007(3) 0.002(3)
N015 0.022(3) 0.026(3) 0.027(3) 0.004(3) 0.005(3) -0.008(3)
C016 0.025(3) 0.023(4) 0.017(4) -0.007(3) -0.002(3) 0.003(3)
O019 0.043(4) 0.058(4) 0.026(4) -0.005(3) -0.005(3) 0.004(3)
C01A 0.012(3) 0.037(4) 0.015(3) -0.007(3) 0.002(3) 0.004(3)
N01B 0.021(3) 0.043(4) 0.022(3) -0.003(3) -0.002(3) 0.004(3)
C01D 0.017(3) 0.035(4) 0.017(4) 0.013(3) 0.003(3) -0.002(3)
O01E 0.065(4) 0.033(3) 0.069(5) 0.001(4) -0.003(4) -0.010(3)
C01G 0.016(3) 0.032(4) 0.016(3) 0.010(3) 0.007(3) -0.004(3)
C01H 0.013(3) 0.029(4) 0.014(3) -0.011(3) 0.005(3) 0.002(3)
C01I 0.026(3) 0.014(4) 0.032(4) 0.000(3) -0.005(3) -0.004(3)
C01K 0.025(3) 0.028(4) 0.020(4) -0.002(3) 0.007(3) 0.002(3)
C01M 0.025(4) 0.011(3) 0.020(4) -0.006(3) 0.017(3) -0.004(2)
O01N 0.045(4) 0.068(5) 0.038(4) 0.004(3) -0.008(3) -0.003(3)
N01O 0.024(3) 0.026(3) 0.027(4) -0.001(3) 0.003(3) 0.002(3)
C01Q 0.033(4) 0.028(4) 0.022(4) 0.014(3) 0.001(3) 0.002(3)
C01R 0.022(3) 0.034(4) 0.021(4) 0.003(3) -0.005(3) 0.012(3)
C01S 0.019(3) 0.034(5) 0.034(5) 0.004(3) -0.011(3) -0.004(4)
C01T 0.032(4) 0.022(4) 0.015(3) -0.004(3) -0.005(3) 0.007(3)
C01U 0.041(4) 0.006(3) 0.023(4) 0.013(3) -0.007(3) -0.004(3)
C01W 0.028(4) 0.020(4) 0.017(4) -0.008(3) -0.003(3) -0.006(3)
C01X 0.023(3) 0.020(4) 0.023(4) 0.005(3) -0.003(3) -0.001(3)
C01Y 0.027(3) 0.020(4) 0.015(3) 0.001(3) -0.001(3) 0.001(3)
C01Z 0.028(4) 0.027(4) 0.039(5) 0.001(3) -0.007(4) -0.003(3)
C020 0.022(3) 0.016(3) 0.015(3) 0.004(3) 0.005(3) 0.001(3)
C021 0.042(4) 0.023(4) 0.021(4) 0.012(3) 0.005(3) 0.001(3)
C022 0.035(4) 0.025(4) 0.026(4) -0.008(3) -0.002(3) 0.001(3)
C023 0.035(4) 0.019(4) 0.019(4) -0.018(3) 0.005(3) 0.004(3)
C024 0.027(4) 0.041(5) 0.024(4) -0.008(3) -0.004(3) -0.014(3)
C025 0.028(4) 0.026(4) 0.017(3) 0.005(3) -0.004(3) 0.000(3)
C026 0.020(3) 0.024(4) 0.012(3) -0.008(3) 0.005(3) 0.005(3)
C027 0.029(4) 0.029(4) 0.017(4) 0.013(3) -0.008(3) -0.003(3)
C028 0.025(3) 0.017(4) 0.031(4) -0.016(3) -0.001(3) 0.002(3)
C029 0.023(3) 0.019(4) 0.029(4) 0.001(3) -0.006(3) 0.001(3)
C02A 0.020(3) 0.034(5) 0.031(4) -0.003(3) -0.005(3) 0.003(3)
O02B 0.057(5) 0.068(5) 0.083(7) 0.018(4) 0.016(4) 0.046(5)
O02C 0.057(5) 0.124(9) 0.102(9) 0.029(5) -0.045(6) -0.057(7)
C02D 0.038(4) 0.020(4) 0.030(4) 0.015(3) -0.008(4) 0.000(3)
N02E 0.074(6) 0.048(6) 0.083(8) 0.010(5) 0.005(6) -0.021(6)
C02F 0.019(3) 0.026(4) 0.013(3) -0.008(3) 0.005(3) -0.006(3)
C02H 0.014(3) 0.049(5) 0.012(3) 0.003(3) -0.006(3) -0.001(3)
C02I 0.042(4) 0.023(4) 0.024(4) 0.001(4) -0.003(3) 0.010(3)
C02J 0.029(4) 0.025(4) 0.017(3) 0.009(3) 0.004(3) 0.008(3)
N02K 0.065(7) 0.171(14) 0.033(5) 0.010(7) -0.032(5) -0.010(6)
Na2 0.033(2) 0.031(2) 0.0236(19) 0.0112(19) -0.0053(16) 0.0030(17)
O5 0.051(4) 0.087(6) 0.061(5) 0.003(4) 0.024(4) 0.000(4)

loop_
_atom_type_symbol
_atom_type_scat_dispersion_real
_atom_type_scat_dispersion_imag
_atom_type_scat_Cromer_Mann_a1
_atom_type_scat_Cromer_Mann_a2
_atom_type_scat_Cromer_Mann_a3
_atom_type_scat_Cromer_Mann_a4
_atom_type_scat_Cromer_Mann_b1
_atom_type_scat_Cromer_Mann_b2
_atom_type_scat_Cromer_Mann_b3
_atom_type_scat_Cromer_Mann_b4
_atom_type_scat_Cromer_Mann_c
_atom_type_scat_source
_atom_type_scat_dispersion_source
H 0.00000 0.00000 0.49300 0.32291 0.14019 0.04081 10.51090 26.12570 3.14236 57.79970 0.0030380000826 'International Tables Volume C Table 6.1.1.4 (pp. 500-502)' 'Henke, Gullikson and Davis, At. Data and Nucl. Data Tables, 1993, 54, 2'
C 0.01920 0.00962 2.31000 1.02000 1.58860 0.86500 20.84390 10.20750 0.56870 51.65120 0.215599998832 'International Tables Volume C Table 6.1.1.4 (pp. 500-502)' 'Henke, Gullikson and Davis, At. Data and Nucl. Data Tables, 1993, 54, 2'
N 0.03256 0.01839 12.21260 3.13220 2.01250 1.16630 0.00570 9.89330 28.99750 0.58260 -11.5290002823 'International Tables Volume C Table 6.1.1.4 (pp. 500-502)' 'Henke, Gullikson and Davis, At. Data and Nucl. Data Tables, 1993, 54, 2'
O 0.05239 0.03377 3.04850 2.28680 1.54630 0.86700 13.27710 5.70110 0.32390 32.90890 0.250800013542 'International Tables Volume C Table 6.1.1.4 (pp. 500-502)' 'Henke, Gullikson and Davis, At. Data and Nucl. Data Tables, 1993, 54, 2'
Na 0.13799 0.12245 4.76260 3.17360 1.26740 1.11280 3.28500 8.84220 0.31360 129.42400 0.675999999046 'International Tables Volume C Table 6.1.1.4 (pp. 500-502)' 'Henke, Gullikson and Davis, At. Data and Nucl. Data Tables, 1993, 54, 2'

loop_
_geom_angle_atom_site_label_1
_geom_angle_atom_site_label_2
_geom_angle_atom_site_label_3
_geom_angle
_geom_angle_site_symmetry_1
_geom_angle_site_symmetry_3
Na7 O004 C00Y 138.3(5) . .
Na2 O007 C01W 138.9(5) . .
C01M N008 C01G 126.0(6) . .
C020 N008 C01G 112.9(6) . .
C020 N008 C01M 120.9(6) . .
C01M N009 C01H 124.6(6) . .
C026 N009 C01H 114.1(6) . .
C026 N009 C01M 121.2(6) . .
Na7 O00A C01I 139.3(5) . .
C01Z N00B C01S 124.4(7) . .
C02A N00B C01S 111.4(7) . .
C02A N00B C01Z 122.5(7) . .
C022 N00C C021 114.6(6) . .
C02D N00C C021 124.5(7) . .
C02D N00C C022 120.5(7) . .
Na0a O00D C025 141.8(6) . .
C028 N00E C01A 122.4(6) . .
C02F N00E C01A 111.5(6) . .
C02F N00E C028 121.4(7) . .
C02D N00F C01D 122.8(6) . .
C02J N00F C01D 111.0(6) . .
C02J N00F C02D 123.2(7) . .
C023 N00G C01I 113.2(6) . .
C028 N00G C01I 119.9(6) . .
C028 N00G C023 126.2(6) . .
Na0a O00H C026 137.6(5) . .
Na2 O00I C020 140.7(5) . .
C020 N00J C01Q 124.5(6) . .
C02J N00J C01Q 122.3(6) . .
C02J N00J C020 112.6(6) . .
Na3 O00K C022 143.5(7) . .
C01T N00L C01I 111.9(6) . .
C01Y N00L C01I 119.7(6) . .
C01Y N00L C01T 123.7(6) . .
C01Z N00M C01X 122.8(7) . .
C029 N00M C01X 110.6(6) . .
C029 N00M C01Z 125.3(7) . .
C022 N00N C01U 111.7(6) . .
C02I N00N C01U 123.6(7) . .
C02I N00N C022 119.4(6) . .
C026 N00O C01K 124.8(6) . .
C02F N00O C01K 121.6(6) . .
C02F N00O C026 113.3(6) . .
C01X N00P C00Y 112.3(6) . .
C027 N00P C00Y 123.7(6) . .
C027 N00P C01X 123.2(6) . .
C016 N00Q C014 112.4(6) . .
C02I N00Q C014 123.6(7) . .
C02I N00Q C016 124.0(6) . .
C011 N00S C00Y 113.9(6) . .
C01Y N00S C00Y 122.6(6) . .
C01Y N00S C011 123.4(6) . .
C01W N00T C01Q 122.1(6) . .
C021 N00T C01Q 121.0(6) . .
C021 N00T C01W 112.9(7) . .
C027 N00U C016 123.5(6) . .
C02A N00U C016 112.9(6) . .
C02A N00U C027 123.1(6) . .
C01W N00V C01U 111.3(6) . .
C024 N00V C01U 125.1(7) . .
C024 N00V C01W 123.2(7) . .
C023 N00X C01K 121.6(6) . .
C025 N00X C01K 122.5(6) . .
C025 N00X C023 111.5(6) . .
N00P C00Y O004 124.4(7) . .
N00S C00Y O004 128.0(7) . .
N00S C00Y N00P 107.4(6) . .
H011 C011 N00S 110.9(4) . .
N01O C011 N00S 117.3(6) . .
N01O C011 H011 110.9(4) . .
C01X C011 N00S 102.7(6) . .
C01X C011 H011 110.9(4) . .
C01X C011 N01O 103.6(7) . .
C01H N012 C01A 113.1(6) . .
C02H N012 C01A 121.1(7) . .
C02H N012 C01H 124.7(6) . .
C01T N013 C01R 122.9(6) . .
C025 N013 C01R 125.3(7) . .
C025 N013 C01T 111.5(6) . .
H014 C014 N00Q 110.8(4) . .
N015 C014 N00Q 116.5(7) . .
N015 C014 H014 110.8(4) . .
C02A C014 N00Q 104.2(6) . .
C02A C014 H014 110.8(4) . .
C02A C014 N015 103.3(6) . .
C01S N015 C014 112.9(6) . .
C024 N015 C014 124.7(7) . .
C024 N015 C01S 120.6(7) . .
N00Q C016 O005 125.6(7) . .
N00U C016 O005 126.4(7) . .
N00U C016 N00Q 107.9(6) . .
Na3 O019 C01D 137.8(7) . .
O00W C01A N00E 124.3(7) . .
N012 C01A N00E 108.5(6) . .
N012 C01A O00W 127.1(8) . .
C01G N01B C01D 113.7(7) . .
C02H N01B C01D 121.0(7) . .
C02H N01B C01G 124.7(7) . .
O019 C01D N00F 123.9(8) . .
N01B C01D N00F 108.3(6) . .
N01B C01D O019 127.8(8) . .
N01B C01G N008 116.6(6) . .
H01G C01G N008 110.7(4) . .
H01G C01G N01B 110.7(4) . .
C02J C01G N008 103.9(6) . .
C02J C01G N01B 103.8(6) . .
C02J C01G H01G 110.7(4) . .
N012 C01H N009 116.2(6) . .
H01H C01H N009 111.1(4) . .
H01H C01H N012 111.1(4) . .
C02F C01H N009 102.9(5) . .
C02F C01H N012 103.9(6) . .
C02F C01H H01H 111.1(3) . .
N00G C01I O00A 126.3(7) . .
N00L C01I O00A 126.7(7) . .
N00L C01I N00G 107.0(6) . .
N00X C01K N00O 112.2(6) . .
H01a C01K N00O 109.2(4) . .
H01a C01K N00X 109.2(4) . .
H01b C01K N00O 109.2(4) . .
H01b C01K N00X 109.2(4) . .
H01b C01K H01a 107.9 . .
N009 C01M N008 115.2(6) . .
H01c C01M N008 108.5(4) . .
H01c C01M N009 108.5(4) . .
H01d C01M N008 108.5(4) . .
H01d C01M N009 108.5(4) . .
H01d C01M H01c 107.5 . .
C01R N01O C011 123.6(7) . .
C029 N01O C011 113.8(7) . .
C029 N01O C01R 120.8(7) . .
N00T C01Q N00J 111.4(6) . .
H01e C01Q N00J 109.3(4) . .
H01e C01Q N00T 109.3(4) . .
H01f C01Q N00J 109.3(4) . .
H01f C01Q N00T 109.3(4) . .
H01f C01Q H01e 108.0 . .
N01O C01R N013 114.0(6) . .
H01i C01R N013 108.8(4) . .
H01i C01R N01O 108.8(4) . .
H01j C01R N013 108.8(4) . .
H01j C01R N01O 108.8(4) . .
H01j C01R H01i 107.6 . .
N00B C01S O003 123.5(8) . .
N015 C01S O003 127.6(8) . .
N015 C01S N00B 108.8(7) . .
N013 C01T N00L 115.1(6) . .
H01T C01T N00L 111.3(4) . .
H01T C01T N013 111.3(4) . .
C023 C01T N00L 103.7(6) . .
C023 C01T N013 103.8(6) . .
C023 C01T H01T 111.3(4) . .
N00V C01U N00N 114.2(6) . .
H01U C01U N00N 111.3(4) . .
H01U C01U N00V 111.3(4) . .
C021 C01U N00N 104.2(6) . .
C021 C01U N00V 104.2(6) . .
C021 C01U H01U 111.3(4) . .
N00T C01W O007 125.4(7) . .
N00V C01W O007 124.8(7) . .
N00V C01W N00T 109.7(7) . .
N00P C01X N00M 113.4(6) . .
C011 C01X N00M 102.5(6) . .
C011 C01X N00P 103.4(6) . .
H01X C01X N00M 112.3(4) . .
H01X C01X N00P 112.3(4) . .
H01X C01X C011 112.3(4) . .
N00S C01Y N00L 114.5(6) . .
H01k C01Y N00L 108.6(4) . .
H01k C01Y N00S 108.6(4) . .
H01l C01Y N00L 108.6(4) . .
H01l C01Y N00S 108.6(4) . .
H01l C01Y H01k 107.6 . .
N00M C01Z N00B 113.7(7) . .
H01m C01Z N00B 108.8(5) . .
H01m C01Z N00M 108.8(5) . .
H01n C01Z N00B 108.8(5) . .
H01n C01Z N00M 108.8(5) . .
H01n C01Z H01m 107.7 . .
O00I C020 N008 126.2(6) . .
N00J C020 N008 109.0(6) . .
N00J C020 O00I 124.7(7) . .
N00T C021 N00C 114.5(7) . .
C01U C021 N00C 102.0(6) . .
C01U C021 N00T 100.4(6) . .
H021 C021 N00C 112.9(4) . .
H021 C021 N00T 112.9(4) . .
H021 C021 C01U 112.9(4) . .
O00K C022 N00C 126.1(8) . .
N00N C022 N00C 106.4(7) . .
N00N C022 O00K 127.4(8) . .
N00X C023 N00G 115.2(7) . .
C01T C023 N00G 103.3(5) . .
C01T C023 N00X 101.1(6) . .
H023 C023 N00G 112.1(4) . .
H023 C023 N00X 112.1(4) . .
H023 C023 C01T 112.1(4) . .
N015 C024 N00V 115.0(6) . .
H02a C024 N00V 108.5(5) . .
H02a C024 N015 108.5(4) . .
H02b C024 N00V 108.5(4) . .
H02b C024 N015 108.5(4) . .
H02b C024 H02a 107.5 . .
N00X C025 O00D 125.3(7) . .
N013 C025 O00D 123.7(7) . .
N013 C025 N00X 110.9(7) . .
O00H C026 N009 127.7(7) . .
N00O C026 N009 108.5(6) . .
N00O C026 O00H 123.7(7) . .
N00U C027 N00P 112.3(7) . .
H02c C027 N00P 109.2(4) . .
H02c C027 N00U 109.2(4) . .
H02d C027 N00P 109.2(4) . .
H02d C027 N00U 109.2(4) . .
H02d C027 H02c 107.9 . .
N00G C028 N00E 114.9(6) . .
H02e C028 N00E 108.5(4) . .
H02e C028 N00G 108.5(4) . .
H02f C028 N00E 108.5(4) . .
H02f C028 N00G 108.5(4) . .
H02f C028 H02e 107.5 . .
N00M C029 O002 123.4(7) . .
N01O C029 O002 127.5(8) . .
N01O C029 N00M 109.2(7) . .
N00U C02A N00B 115.2(6) . .
C014 C02A N00B 103.2(7) . .
C014 C02A N00U 102.6(6) . .
H02g C02A N00B 111.7(4) . .
H02g C02A N00U 111.7(4) . .
H02g C02A C014 111.7(4) . .
N00F C02D N00C 113.1(6) . .
H02h C02D N00C 109.0(4) . .
H02h C02D N00F 109.0(4) . .
H02i C02D N00C 109.0(4) . .
H02i C02D N00F 109.0(4) . .
H02i C02D H02h 107.8 . .
O02B N02E O01N 115.3(11) . .
N00O C02F N00E 111.2(6) . .
C01H C02F N00E 102.3(6) . .
C01H C02F N00O 101.2(6) . .
H02j C02F N00E 113.6(4) . .
H02j C02F N00O 113.6(4) . .
H02j C02F C01H 113.6(3) . .
N01B C02H N012 113.7(7) . .
H02k C02H N012 108.8(4) . .
H02k C02H N01B 108.8(4) . .
H02l C02H N012 108.8(4) . .
H02l C02H N01B 108.8(4) . .
H02l C02H H02k 107.7 . .
N00Q C02I N00N 114.7(6) . .
H02m C02I N00N 108.6(4) . .
H02m C02I N00Q 108.6(4) . .
H02n C02I N00N 108.6(5) . .
H02n C02I N00Q 108.6(4) . .
H02n C02I H02m 107.6 . .
N00J C02J N00F 111.3(6) . .
C01G C02J N00F 102.9(6) . .
C01G C02J N00J 101.3(6) . .
H02o C02J N00F 113.4(4) . .
H02o C02J N00J 113.4(4) . .
H02o C02J C01G 113.4(4) . .
Na3 H02o C02J 171.9(4) 2_665 .
O02C N02K O010 140.9(17) . .
O00I Na2 O007 93.2(2) . .
Na0a Na2 O007 147.6(3) . .
Na0a Na2 O00I 97.7(3) . .
O1 Na2 O007 77.9(3) . .
O1 Na2 O00I 105.0(3) . .
O1 Na2 Na0a 127.6(3) . .
O0aa Na2 O007 145.6(3) . .
O0aa Na2 O00I 116.8(3) . .
O0aa Na2 Na0a 49.3(3) . .
O0aa Na2 O1 78.3(3) . .
O8 Na2 O007 101.6(3) . .
O8 Na2 O00I 106.2(3) . .
O8 Na2 Na0a 46.0(3) . .
O8 Na2 O1 148.8(3) . .
O8 Na2 O0aa 86.5(3) . .
O00H Na0a O00D 94.9(5) . .
Na2 Na0a O00D 143.3(4) . .
Na2 Na0a O00H 89.8(4) . .
O4 Na0a O00D 80.4(5) . .
O4 Na0a O00H 110.8(5) . .
O4 Na0a Na2 131.3(5) . .
O0aa Na0a O00D 151.3(6) . .
O0aa Na0a O00H 111.8(5) . .
O0aa Na0a Na2 51.0(3) . .
O0aa Na0a O4 80.3(5) . .
O8 Na0a O00D 92.8(5) . .
O8 Na0a O00H 101.7(5) . .
O8 Na0a Na2 50.8(4) . .
O8 Na0a O4 147.2(7) . .
O8 Na0a O0aa 92.0(5) . .
Na0a O0aa Na2 79.7(4) . .
Na3 O6 Na7 84.5(5) . .
O00A Na7 O004 93.4(2) . .
O2 Na7 O004 103.2(3) . .
O2 Na7 O00A 77.7(3) . .
O6 Na7 O004 118.1(3) . .
O6 Na7 O00A 145.4(3) . .
O6 Na7 O2 81.2(3) . .
O9 Na7 O004 109.3(3) . .
O9 Na7 O00A 96.8(3) . .
O9 Na7 O2 147.3(3) . .
O9 Na7 O6 86.3(3) . .
Na3 Na7 O004 120.9(3) . .
Na3 Na7 O00A 125.4(3) . .
Na3 Na7 O2 125.3(3) . .
Na3 Na7 O6 51.1(3) . .
Na3 Na7 O9 35.3(3) . .
O1aa Na7 O004 75.4(4) . .
O1aa Na7 O00A 157.4(5) . .
O1aa Na7 O2 123.7(5) . .
O1aa Na7 O6 54.4(5) . .
O1aa Na7 O9 69.4(4) . .
O1aa Na7 Na3 51.2(5) . .
Na0a O8 Na2 83.2(4) . .
Na3 O9 Na7 101.4(5) . .
O019 Na3 O00K 89.4(6) . .
H02o Na3 O00K 78.8(6) 2_664 .
H02o Na3 O019 75.3(5) 2_664 .
O3 Na3 O00K 72.4(5) . .
O3 Na3 O019 135.2(8) . .
O3 Na3 H02o 61.4(4) . 2_664
O6 Na3 O00K 127.6(7) . .
O6 Na3 O019 142.6(8) . .
O6 Na3 H02o 103.9(5) . 2_664
O6 Na3 O3 64.6(4) . .
Na7 Na3 O00K 126.4(7) . .
Na7 Na3 O019 121.2(6) . .
Na7 Na3 H02o 146.4(5) . 2_664
Na7 Na3 O3 102.0(5) . .
Na7 Na3 O6 44.4(4) . .
O9 Na3 O00K 105.8(7) . .
O9 Na3 O019 86.7(5) . .
O9 Na3 H02o 161.5(8) . 2_664
O9 Na3 O3 137.1(8) . .
O9 Na3 O6 87.7(7) . .
O9 Na3 Na7 43.3(4) . .
O2aa Na3 O00K 154.3(8) . .
O2aa Na3 O019 80.9(5) . .
O2aa Na3 H02o 75.7(5) . 2_664
O2aa Na3 O3 98.0(5) . .
O2aa Na3 O6 63.3(4) . .
O2aa Na3 Na7 78.5(4) . .
O2aa Na3 O9 97.4(7) . .
O1aa Na3 O00K 101.8(7) . .
O1aa Na3 O019 145.6(7) . .
O1aa Na3 H02o 138.5(6) . 2_664
O1aa Na3 O3 79.0(5) . .
O1aa Na3 O6 43.1(4) . .
O1aa Na3 Na7 29.4(3) . .
O1aa Na3 O9 59.0(5) . .
O1aa Na3 O2aa 99.6(6) . .
Na3 O1aa Na7 99.4(6) . .

loop_
_geom_bond_atom_site_label_1
_geom_bond_atom_site_label_2
_geom_bond_distance
_geom_bond_site_symmetry_2
O002 C029 1.259(10) .
O003 C01S 1.264(10) .
O004 C00Y 1.232(9) .
O004 Na7 2.358(6) .
O005 C016 1.218(9) .
O007 C01W 1.249(9) .
O007 Na2 2.350(7) .
N008 C01G 1.426(9) .
N008 C01M 1.432(9) .
N008 C020 1.359(9) .
N009 C01H 1.427(9) .
N009 C01M 1.457(8) .
N009 C026 1.360(9) .
O00A C01I 1.202(10) .
O00A Na7 2.375(7) .
N00B C01S 1.370(11) .
N00B C01Z 1.469(11) .
N00B C02A 1.428(10) .
N00C C021 1.421(11) .
N00C C022 1.401(11) .
N00C C02D 1.475(10) .
O00D C025 1.257(10) .
O00D Na0a 2.232(13) .
N00E C01A 1.397(10) .
N00E C028 1.405(10) .
N00E C02F 1.486(9) .
N00F C01D 1.413(11) .
N00F C02D 1.400(11) .
N00F C02J 1.483(9) .
N00G C01I 1.407(10) .
N00G C023 1.418(10) .
N00G C028 1.457(10) .
O00H C026 1.231(9) .
O00H Na0a 2.488(12) .
O00I C020 1.238(9) .
O00I Na2 2.365(6) .
N00J C01Q 1.437(11) .
N00J C020 1.359(9) .
N00J C02J 1.471(9) .
O00K C022 1.194(10) .
O00K Na3 2.224(19) .
N00L C01I 1.386(10) .
N00L C01T 1.451(9) .
N00L C01Y 1.403(9) .
N00M C01X 1.474(9) .
N00M C01Z 1.426(10) .
N00M C029 1.349(10) .
N00N C01U 1.458(9) .
N00N C022 1.382(11) .
N00N C02I 1.412(10) .
N00O C01K 1.443(10) .
N00O C026 1.347(10) .
N00O C02F 1.476(9) .
N00P C00Y 1.368(9) .
N00P C01X 1.465(10) .
N00P C027 1.434(10) .
N00Q C014 1.448(9) .
N00Q C016 1.380(10) .
N00Q C02I 1.467(10) .
N00S C00Y 1.368(10) .
N00S C011 1.440(9) .
N00S C01Y 1.470(10) .
N00T C01Q 1.486(10) .
N00T C01W 1.355(10) .
N00T C021 1.462(10) .
N00U C016 1.368(10) .
N00U C027 1.459(10) .
N00U C02A 1.467(10) .
N00V C01U 1.450(9) .
N00V C01W 1.340(10) .
N00V C024 1.432(10) .
O00W C01A 1.195(10) .
N00X C01K 1.477(9) .
N00X C023 1.470(10) .
N00X C025 1.348(11) .
O010 N02K 1.127(13) .
C011 H011 1.0000 .
C011 N01O 1.398(10) .
C011 C01X 1.547(11) .
N012 C01A 1.385(10) .
N012 C01H 1.442(10) .
N012 C02H 1.424(10) .
N013 C01R 1.454(9) .
N013 C01T 1.444(9) .
N013 C025 1.330(10) .
C014 H014 1.0000 .
C014 N015 1.420(10) .
C014 C02A 1.546(11) .
N015 C01S 1.334(11) .
N015 C024 1.472(10) .
O019 C01D 1.202(10) .
O019 Na3 2.402(15) .
N01B C01D 1.373(10) .
N01B C01G 1.443(10) .
N01B C02H 1.434(10) .
C01G H01G 1.0000 .
C01G C02J 1.580(11) .
C01H H01H 1.0000 .
C01H C02F 1.591(11) .
C01K H01a 0.9900 .
C01K H01b 0.9900 .
C01M H01c 0.9900 .
C01M H01d 0.9900 .
O01N N02E 1.343(14) .
N01O C01R 1.466(10) .
N01O C029 1.347(10) .
C01Q H01e 0.9900 .
C01Q H01f 0.9900 .
C01R H01i 0.9900 .
C01R H01j 0.9900 .
C01T H01T 1.0000 .
C01T C023 1.564(10) .
C01U H01U 1.0000 .
C01U C021 1.564(10) .
C01X H01X 1.0000 .
C01Y H01k 0.9900 .
C01Y H01l 0.9900 .
C01Z H01m 0.9900 .
C01Z H01n 0.9900 .
C021 H021 1.0000 .
C023 H023 1.0000 .
C024 H02a 0.9900 .
C024 H02b 0.9900 .
C027 H02c 0.9900 .
C027 H02d 0.9900 .
C028 H02e 0.9900 .
C028 H02f 0.9900 .
C02A H02g 1.0000 .
O02B N02E 1.075(13) .
O02C N02K 1.078(14) .
C02D H02h 0.9900 .
C02D H02i 0.9900 .
C02F H02j 1.0000 .
C02H H02k 0.9900 .
C02H H02l 0.9900 .
C02I H02m 0.9900 .
C02I H02n 0.9900 .
C02J H02o 1.0000 .
H02o Na3 2.398(18) 2_665
Na2 Na0a 3.026(13) .
Na2 O1 2.278(8) .
Na2 O0aa 2.390(9) .
Na2 O8 2.361(10) .
Na0a O4 1.979(13) .
Na0a O0aa 2.332(14) .
Na0a O8 2.193(14) .
O2 Na7 2.340(8) .
O3 Na3 2.466(15) .
O6 Na7 2.378(11) .
O6 Na3 2.647(18) .
Na7 O9 2.370(8) .
Na7 Na3 3.386(18) .
Na7 O1aa 1.682(10) .
O9 Na3 1.994(17) .
O2aa Na3 2.778(18) .
Na3 O1aa 2.677(19) .
